data_9009549
loop_
_publ_author_name
'Ilyushin, G. D.'
'Voronkov, A. A.'
'Ilyukhin, V. V.'
'Nevskii, N. N.'
'Belov, N. V.'

_publ_section_title
;
 Crystal structure of natural monoclinic catapleiite, Na2ZrSi3O9*2H2O
;
_journal_name_full 'Doklady Akademii Nauk SSSR'
_journal_page_first 623
_journal_page_last 627
_journal_volume 260
_journal_year 1981
_chemical_formula_sum 'H4 Na2 O11 Si3 Zr'
_chemical_name_mineral Catapleiite
_space_group_IT_number 15
_symmetry_space_group_name_Hall '-B 2b'
_symmetry_space_group_name_H-M 'B 1 1 2/b'
_cell_angle_alpha 90
_cell_angle_beta 90
_cell_angle_gamma 147.46
_cell_formula_units_Z 8
_cell_length_a 23.917
_cell_length_b 20.148
_cell_length_c 7.432
_cell_volume 1926.355
_database_code_amcsd 0012471
_exptl_crystal_density_diffrn 2.769
_cod_original_formula_sum 'Na2 Zr Si3 O11 H4'
_cod_database_code 9009549

loop_
_space_group_symop_operation_xyz
x,y,z
1/2+x,y,1/2+z
-x,1/2-y,z
1/2-x,1/2-y,1/2+z
x,1/2+y,-z
1/2+x,1/2+y,1/2-z
-x,-y,-z
1/2-x,-y,1/2-z

loop_
_atom_site_aniso_label
_atom_site_aniso_U_11
_atom_site_aniso_U_22
_atom_site_aniso_U_33
_atom_site_aniso_U_12
_atom_site_aniso_U_13
_atom_site_aniso_U_23
Na1 0.04382 0.02681 0.03070 0.02904 -0.00181 -0.00037
Na2 0.06658 0.04644 0.05362 0.04379 -0.00416 0.00625
Na3 0.01088 0.00526 0.02355 0.00644 0.00299 -0.00373
Na4 0.03227 0.03973 0.01932 0.03439 0.00000 0.00000
Na5 0.02627 0.03037 0.02868 0.02606 0.00456 0.01009
Zr1 0.01355 0.01169 0.01224 0.01124 0.00028 -0.00009
Zr2 0.01279 0.01097 0.01124 0.01047 0.00000 0.00000
Si1 0.00632 0.00522 0.00449 0.00514 -0.00131 -0.00133
Si2 0.00760 0.00659 0.00334 0.00629 0.00172 0.00129
Si3 0.00418 0.00372 0.00639 0.00327 0.00008 0.00018
O1 0.02241 0.02967 0.02638 0.02459 -0.00214 -0.00276
O2 0.01902 0.00809 0.03055 0.01032 -0.00067 -0.00093
O3 0.00916 0.01437 0.00694 0.00810 0.00073 0.00046
O4 0.02434 0.01739 0.02572 0.01815 0.00600 0.01026
O5 0.02600 0.03061 0.02373 0.02693 0.00515 -0.00052
O6 0.00641 0.00972 0.00765 0.00472 -0.00108 -0.00177
O7 0.03085 0.02005 0.02092 0.02264 -0.00388 -0.00747
O8 0.03178 0.02531 0.02280 0.02625 -0.00398 0.00095
O9 0.01000 0.01407 0.00965 0.00819 -0.00610 -0.00406
Wat1 0.05724 0.05462 0.06607 0.04575 -0.00406 0.00137
Wat2 0.06192 0.05596 0.05435 0.04862 -0.00707 -0.00256

loop_
_atom_site_label
_atom_site_fract_x
_atom_site_fract_y
_atom_site_fract_z
_atom_site_occupancy
_atom_site_type_symbol
_atom_site_attached_hydrogens
Na1 0.00000 0.00000 0.50000 0.66670 Na 0
Na2 0.25000 0.00000 0.25000 0.66670 Na 0
Na3 0.25000 0.00000 0.75000 0.66670 Na 0
Na4 0.00000 0.25000 0.50590 0.66670 Na 0
Na5 0.25310 0.25500 0.75680 0.66670 Na 0
Zr1 0.00000 0.00000 0.00000 1.00000 Zr 0
Zr2 0.00000 0.25000 0.00740 1.00000 Zr 0
Si1 0.09760 0.22210 0.29960 1.00000 Si 0
Si2 0.09950 0.22520 0.70770 1.00000 Si 0
Si3 0.19720 0.57230 0.99850 1.00000 Si 0
O1 0.36610 0.92330 0.49120 1.00000 O 0
O2 0.36660 0.05860 0.51000 1.00000 O 0
O3 0.04930 0.17470 0.50450 1.00000 O 0
O4 0.07110 0.12850 0.80270 1.00000 O 0
O5 0.06410 0.25580 0.80580 1.00000 O 0
O6 0.22650 0.35440 0.67790 1.00000 O 0
O7 0.06200 0.12030 0.20200 1.00000 O 0
O8 0.06900 0.26250 0.20620 1.00000 O 0
O9 0.22390 0.34550 0.32620 1.00000 O 0
Wat1 0.33150 0.03620 0.00780 1.00000 O 2
Wat2 0.33710 0.88160 0.99080 1.00000 O 2

loop_
_cod_changelog_entry_id
_cod_changelog_entry_author
_cod_changelog_entry_date
_cod_changelog_entry_text
1
;cod-tools version 3.8.0
Id: cif_guess_AMCSD_atom_types 9581 2023-05-17 12:35:41Z saulius
;
2023-05-23T09:19:36+03:00
;Derived atom types and hydrogen counts
from atom names that follow the AMCSD naming convention
(Wat == water, O-H == hydroxyl).
;

loop_
_cod_related_entry_id
_cod_related_entry_database
_cod_related_entry_code
1 AMCSD 0012471
